data_4516643
loop_
_publ_author_name
'Nuthanakanti, Ashok'
'Srivatsan, Seergazhi G.'

_publ_section_title
;
 Surface-Tuned and Metal-Ion-Responsive Supramolecular Gels Based on
 Nucleolipids.
;
_journal_issue 27
_journal_name_full 'ACS applied materials &amp; interfaces'
_journal_page_first 22864
_journal_page_last 22874
_journal_paper_doi 10.1021/acsami.7b06037
_journal_volume 9
_journal_year 2017
_chemical_absolute_configuration unk
_chemical_formula_sum 'C22 H36 N2 O6'
_chemical_formula_weight 424.53
_space_group_crystal_system orthorhombic
_space_group_IT_number 19
_space_group_name_Hall 'P 2ac 2ab'
_space_group_name_H-M_alt 'P 21 21 21'
_atom_sites_solution_hydrogens geom
_audit_creation_method SHELXL-2014/6
_cell_angle_alpha 90
_cell_angle_beta 90
_cell_angle_gamma 90
_cell_formula_units_Z 4
_cell_length_a 5.6365(19)
_cell_length_b 7.316(2)
_cell_length_c 54.623(18)
_cell_measurement_reflns_used 9854
_cell_measurement_temperature 296(2)
_cell_measurement_theta_max 28.26
_cell_measurement_theta_min 2.81
_cell_volume 2252.5(12)
_computing_cell_refinement 'Bruker SAINT'
_computing_data_collection 'Bruker APEX2'
_computing_data_reduction 'Bruker SAINT'
_computing_molecular_graphics 'Bruker SHELXTL'
_computing_publication_material 'Bruker SHELXTL'
_computing_structure_refinement 'SHELXL-2013 (Sheldrick, 2013)'
_computing_structure_solution 'SHELXS-97 (Sheldrick, 2008)'
_diffrn_ambient_temperature 296(2)
_diffrn_measured_fraction_theta_full 1.000
_diffrn_measured_fraction_theta_max 0.997
_diffrn_measurement_device_type 'Bruker APEX-II CCD'
_diffrn_measurement_method '\f and \w scans'
_diffrn_radiation_type MoK\a
_diffrn_radiation_wavelength 0.71073
_diffrn_reflns_av_R_equivalents 0.0767
_diffrn_reflns_av_unetI/netI 0.0431
_diffrn_reflns_Laue_measured_fraction_full 1.000
_diffrn_reflns_Laue_measured_fraction_max 0.997
_diffrn_reflns_limit_h_max 7
_diffrn_reflns_limit_h_min -7
_diffrn_reflns_limit_k_max 9
_diffrn_reflns_limit_k_min -9
_diffrn_reflns_limit_l_max 72
_diffrn_reflns_limit_l_min -71
_diffrn_reflns_number 39741
_diffrn_reflns_point_group_measured_fraction_full 1.000
_diffrn_reflns_point_group_measured_fraction_max 0.994
_diffrn_reflns_theta_full 25.242
_diffrn_reflns_theta_max 28.393
_diffrn_reflns_theta_min 0.746
_exptl_absorpt_coefficient_mu 0.091
_exptl_absorpt_correction_type multi-scan
_exptl_absorpt_process_details 'MULTI-SCAN ABSORPTION CORRECTION'
_exptl_crystal_colour COLOURLESS
_exptl_crystal_density_diffrn 1.252
_exptl_crystal_description PLATE
_exptl_crystal_F_000 920
_exptl_crystal_size_max 0.380
_exptl_crystal_size_mid 0.180
_exptl_crystal_size_min 0.110
_exptl_transmission_factor_max 0.990
_exptl_transmission_factor_min 0.981
_refine_diff_density_max 0.331
_refine_diff_density_min -0.352
_refine_diff_density_rms 0.121
_refine_ls_abs_structure_details
;
 Flack x determined using 1947 quotients [(I+)-(I-)]/[(I+)+(I-)]
 (Parsons, Flack and Wagner, Acta Cryst. B69 (2013) 249-259).
;
_refine_ls_abs_structure_Flack -0.3(3)
_refine_ls_extinction_method none
_refine_ls_goodness_of_fit_ref 0.702
_refine_ls_hydrogen_treatment constr
_refine_ls_matrix_type full
_refine_ls_number_parameters 274
_refine_ls_number_reflns 5625
_refine_ls_number_restraints 0
_refine_ls_restrained_S_all 0.702
_refine_ls_R_factor_all 0.0414
_refine_ls_R_factor_gt 0.0351
_refine_ls_shift/su_max 0.001
_refine_ls_shift/su_mean 0.000
_refine_ls_structure_factor_coef Fsqd
_refine_ls_weighting_details 'w=1/[\s^2^(Fo^2^)+(0.1000P)^2^+0.6549P] where P=(Fo^2^+2Fc^2^)/3'
_refine_ls_weighting_scheme calc
_refine_ls_wR_factor_gt 0.0938
_refine_ls_wR_factor_ref 0.1018
_reflns_Friedel_coverage 0.694
_reflns_Friedel_fraction_full 1.000
_reflns_Friedel_fraction_max 0.991
_reflns_number_gt 5078
_reflns_number_total 5625
_reflns_threshold_expression 'I > 2\s(I)'
_cod_data_source_file am7b06037_si_003.cif
_cod_data_source_block 3a
_cod_depositor_comments
;
The following automatic conversions were performed:

data item '_chemical_absolute_configuration' value 'UNK' was changed
to 'unk' in accordance with the
/home/saulius/struct/COD-crude-data/automatic-downloads/DataCite-retrospective/ACS/depositions/lib/dictionaries/cif_core.dic
dictionary named 'cif_core.dic' version 2.4.2 last updated on
2011-04-26.

data item '_exptl_absorpt_correction_type' value 'MULTI-SCAN' was
changed to 'multi-scan' in accordance with the
/home/saulius/struct/COD-crude-data/automatic-downloads/DataCite-retrospective/ACS/depositions/lib/dictionaries/cif_core.dic
dictionary named 'cif_core.dic' version 2.4.2 last updated on
2011-04-26.

Automatic conversion script
Id: cif_fix_values 6909 2019-04-08 15:41:33Z antanas 
;
_cod_original_cell_volume 2252.6(13)
_cod_database_code 4516643
_shelx_space_group_comment
;
The symmetry employed for this shelxl refinement is uniquely defined
by the following loop, which should always be used as a source of
symmetry information in preference to the above space-group names.
They are only intended as comments.
;
_shelxl_version_number 2014/6

loop_
_space_group_symop_operation_xyz
'x, y, z'
'-x+1/2, -y, z+1/2'
'-x, y+1/2, -z+1/2'
'x+1/2, -y+1/2, -z'

loop_
_atom_site_label
_atom_site_type_symbol
_atom_site_fract_x
_atom_site_fract_y
_atom_site_fract_z
_atom_site_U_iso_or_equiv
_atom_site_adp_type
_atom_site_occupancy
_atom_site_site_symmetry_order
_atom_site_calc_flag
_atom_site_refinement_flags_posn
_atom_site_refinement_flags_adp
O4 O 0.6559(2) 0.65372(17) 0.51062(2) 0.0129(3) Uani 1 1 d . .
O4' O 0.7172(2) 0.12287(17) 0.42981(2) 0.0122(3) Uani 1 1 d . .
O3' O 0.7509(2) 0.12441(19) 0.37449(2) 0.0142(3) Uani 1 1 d . .
O2 O 0.3697(2) 0.57270(19) 0.43373(2) 0.0174(3) Uani 1 1 d . .
O8 O 0.9804(2) 0.2663(2) 0.34653(3) 0.0215(3) Uani 1 1 d . .
O5' O 1.2294(2) 0.09260(19) 0.43499(3) 0.0195(3) Uani 1 1 d . .
H5' H 1.3688 0.0612 0.4341 0.029 Uiso 1 1 calc R U
N3 N 0.5280(2) 0.6189(2) 0.47160(3) 0.0113(3) Uani 1 1 d . .
H3 H 0.4183 0.6974 0.4746 0.014 Uiso 1 1 calc R U
N1 N 0.7140(2) 0.4228(2) 0.44422(3) 0.0110(3) Uani 1 1 d . .
C4 C 0.6889(3) 0.5846(2) 0.49030(3) 0.0103(3) Uani 1 1 d . .
C2 C 0.5258(3) 0.5402(2) 0.44871(3) 0.0119(3) Uani 1 1 d . .
C8 C 0.7971(3) 0.1904(2) 0.35180(3) 0.0136(3) Uani 1 1 d . .
C6 C 0.8891(3) 0.3907(2) 0.46164(3) 0.0109(3) Uani 1 1 d . .
H6 H 1.0140 0.3133 0.4576 0.013 Uiso 1 1 calc R U
C1' C 0.7062(3) 0.3104(2) 0.42211(3) 0.0113(3) Uani 1 1 d . .
H1' H 0.5566 0.3321 0.4135 0.014 Uiso 1 1 calc R U
C13 C 0.1958(3) 0.1918(3) 0.25246(3) 0.0153(4) Uani 1 1 d . .
H13A H 0.1859 0.0595 0.2529 0.018 Uiso 1 1 calc R U
H13B H 0.0534 0.2396 0.2601 0.018 Uiso 1 1 calc R U
C5 C 0.8862(3) 0.4660(2) 0.48397(3) 0.0104(3) Uani 1 1 d . .
C16 C -0.0118(3) 0.2446(3) 0.18435(3) 0.0159(4) Uani 1 1 d . .
H16A H 0.1319 0.1994 0.1767 0.019 Uiso 1 1 calc R U
H16B H -0.0098 0.3770 0.1834 0.019 Uiso 1 1 calc R U
C14 C 0.2020(3) 0.2543(3) 0.22582(3) 0.0158(4) Uani 1 1 d . .
H14A H 0.3455 0.2087 0.2182 0.019 Uiso 1 1 calc R U
H14B H 0.2071 0.3868 0.2253 0.019 Uiso 1 1 calc R U
C2' C 0.9137(3) 0.3369(2) 0.40444(3) 0.0120(3) Uani 1 1 d . .
H2'1 H 0.8782 0.4294 0.3922 0.014 Uiso 1 1 calc R U
H2'2 H 1.0576 0.3705 0.4131 0.014 Uiso 1 1 calc R U
C10 C 0.6151(3) 0.2331(3) 0.30949(3) 0.0148(3) Uani 1 1 d . .
H10A H 0.7588 0.1870 0.3019 0.018 Uiso 1 1 calc R U
H10B H 0.6276 0.3651 0.3105 0.018 Uiso 1 1 calc R U
C12 C 0.4116(3) 0.2521(3) 0.26751(3) 0.0152(4) Uani 1 1 d . .
H12A H 0.5550 0.2069 0.2598 0.018 Uiso 1 1 calc R U
H12B H 0.4194 0.3846 0.2677 0.018 Uiso 1 1 calc R U
C3' C 0.9351(3) 0.1488(3) 0.39293(3) 0.0130(3) Uani 1 1 d . .
H3' H 1.0943 0.1255 0.3864 0.016 Uiso 1 1 calc R U
C9 C 0.5901(3) 0.1533(3) 0.33507(3) 0.0154(4) Uani 1 1 d . .
H9A H 0.4477 0.2026 0.3425 0.018 Uiso 1 1 calc R U
H9B H 0.5694 0.0221 0.3337 0.018 Uiso 1 1 calc R U
C11 C 0.4000(3) 0.1816(3) 0.29373(3) 0.0147(4) Uani 1 1 d . .
H11A H 0.3861 0.0494 0.2933 0.018 Uiso 1 1 calc R U
H11B H 0.2578 0.2294 0.3014 0.018 Uiso 1 1 calc R U
C17 C -0.2273(3) 0.1720(3) 0.17028(3) 0.0152(4) Uani 1 1 d . .
H17A H -0.2326 0.0401 0.1720 0.018 Uiso 1 1 calc R U
H17B H -0.3703 0.2210 0.1777 0.018 Uiso 1 1 calc R U
C15 C -0.0138(3) 0.1875(3) 0.21123(3) 0.0155(4) Uani 1 1 d . .
H15A H -0.0202 0.0551 0.2121 0.019 Uiso 1 1 calc R U
H15B H -0.1567 0.2347 0.2189 0.019 Uiso 1 1 calc R U
C7 C 1.0652(3) 0.4208(3) 0.50344(3) 0.0136(3) Uani 1 1 d . .
H7A H 1.1770 0.3337 0.4971 0.020 Uiso 1 1 calc R U
H7B H 0.9855 0.3698 0.5174 0.020 Uiso 1 1 calc R U
H7C H 1.1474 0.5300 0.5082 0.020 Uiso 1 1 calc R U
C4' C 0.8698(3) 0.0185(2) 0.41355(3) 0.0127(3) Uani 1 1 d . .
H4' H 0.7793 -0.0840 0.4068 0.015 Uiso 1 1 calc R U
C5' C 1.0805(3) -0.0560(3) 0.42773(3) 0.0163(4) Uani 1 1 d . .
H5'1 H 1.0255 -0.1216 0.4421 0.020 Uiso 1 1 calc R U
H5'2 H 1.1694 -0.1404 0.4176 0.020 Uiso 1 1 calc R U
C18 C -0.2265(3) 0.2198(3) 0.14322(3) 0.0182(4) Uani 1 1 d . .
H18A H -0.0812 0.1747 0.1359 0.022 Uiso 1 1 calc R U
H18B H -0.2284 0.3517 0.1414 0.022 Uiso 1 1 calc R U
C19 C -0.4389(4) 0.1389(4) 0.12959(4) 0.0271(5) Uani 1 1 d . .
H19A H -0.4391 0.0084 0.1315 0.041 Uiso 1 1 calc R U
H19B H -0.4280 0.1690 0.1125 0.041 Uiso 1 1 calc R U
H19C H -0.5830 0.1883 0.1362 0.041 Uiso 1 1 calc R U

loop_
_atom_site_aniso_label
_atom_site_aniso_U_11
_atom_site_aniso_U_22
_atom_site_aniso_U_33
_atom_site_aniso_U_23
_atom_site_aniso_U_13
_atom_site_aniso_U_12
O4 0.0128(5) 0.0144(6) 0.0114(6) -0.0028(5) 0.0009(4) -0.0017(5)
O4' 0.0125(5) 0.0111(6) 0.0128(6) -0.0009(5) 0.0026(4) 0.0020(5)
O3' 0.0142(5) 0.0200(7) 0.0086(6) -0.0010(5) -0.0009(4) -0.0008(5)
O2 0.0185(6) 0.0200(7) 0.0136(6) -0.0041(5) -0.0045(5) 0.0088(5)
O8 0.0166(6) 0.0317(8) 0.0163(7) 0.0018(6) -0.0011(5) -0.0058(6)
O5' 0.0107(5) 0.0223(7) 0.0257(7) -0.0004(6) -0.0023(5) 0.0046(5)
N3 0.0109(6) 0.0128(7) 0.0103(7) -0.0026(6) 0.0004(5) 0.0036(5)
N1 0.0118(6) 0.0133(7) 0.0080(6) -0.0024(6) -0.0007(5) 0.0035(5)
C4 0.0104(7) 0.0101(8) 0.0103(8) 0.0009(6) 0.0006(6) -0.0025(6)
C2 0.0127(7) 0.0117(8) 0.0113(8) -0.0002(7) 0.0004(6) 0.0019(6)
C8 0.0157(7) 0.0140(8) 0.0112(8) -0.0028(7) 0.0003(6) 0.0025(7)
C6 0.0081(6) 0.0106(8) 0.0139(8) 0.0021(7) -0.0005(6) 0.0014(6)
C1' 0.0122(7) 0.0120(8) 0.0097(8) -0.0018(7) -0.0006(6) 0.0025(6)
C13 0.0156(7) 0.0188(9) 0.0114(8) 0.0009(7) -0.0012(6) -0.0026(7)
C5 0.0107(7) 0.0085(8) 0.0121(8) 0.0006(6) -0.0013(6) -0.0002(6)
C16 0.0170(7) 0.0186(9) 0.0121(9) 0.0001(7) -0.0008(6) -0.0023(7)
C14 0.0152(7) 0.0191(9) 0.0133(9) 0.0010(7) -0.0002(7) -0.0020(7)
C2' 0.0131(7) 0.0131(8) 0.0100(8) -0.0014(7) 0.0006(6) 0.0012(6)
C10 0.0156(7) 0.0174(9) 0.0114(8) -0.0004(7) -0.0013(6) -0.0009(7)
C12 0.0150(7) 0.0174(9) 0.0134(9) 0.0004(7) -0.0012(6) -0.0005(7)
C3' 0.0109(7) 0.0171(9) 0.0110(8) -0.0032(7) -0.0016(6) 0.0017(6)
C9 0.0149(7) 0.0195(9) 0.0117(8) -0.0006(7) -0.0015(6) -0.0025(7)
C11 0.0155(7) 0.0165(9) 0.0121(8) 0.0001(7) -0.0004(6) -0.0020(7)
C17 0.0157(7) 0.0171(9) 0.0129(8) 0.0011(7) -0.0010(6) -0.0007(7)
C15 0.0160(7) 0.0191(9) 0.0114(9) 0.0009(7) -0.0012(6) -0.0019(7)
C7 0.0142(7) 0.0137(8) 0.0130(8) -0.0004(7) -0.0036(6) 0.0013(6)
C4' 0.0143(7) 0.0107(8) 0.0130(8) -0.0036(7) 0.0004(6) 0.0032(6)
C5' 0.0163(7) 0.0144(8) 0.0182(9) 0.0011(7) -0.0003(6) 0.0057(7)
C18 0.0190(8) 0.0219(10) 0.0137(9) -0.0003(8) -0.0007(7) -0.0009(7)
C19 0.0272(9) 0.0398(13) 0.0144(9) 0.0006(9) -0.0039(7) -0.0068(9)

loop_
_atom_type_symbol
_atom_type_description
_atom_type_scat_dispersion_real
_atom_type_scat_dispersion_imag
_atom_type_scat_source
C C 0.0033 0.0016 'International Tables Vol C Tables 4.2.6.8 and 6.1.1.4'
H H 0.0000 0.0000 'International Tables Vol C Tables 4.2.6.8 and 6.1.1.4'
N N 0.0061 0.0033 'International Tables Vol C Tables 4.2.6.8 and 6.1.1.4'
O O 0.0106 0.0060 'International Tables Vol C Tables 4.2.6.8 and 6.1.1.4'

loop_
_geom_angle_atom_site_label_1
_geom_angle_atom_site_label_2
_geom_angle_atom_site_label_3
_geom_angle
C1' O4' C4' 110.40(13)
C8 O3' C3' 116.83(13)
C5' O5' H5' 109.5
C2 N3 C4 126.76(15)
C2 N3 H3 116.6
C4 N3 H3 116.6
C2 N1 C6 121.76(14)
C2 N1 C1' 118.15(13)
C6 N1 C1' 119.42(13)
O4 C4 N3 119.31(15)
O4 C4 C5 125.06(15)
N3 C4 C5 115.63(14)
O2 C2 N3 122.15(16)
O2 C2 N1 123.46(16)
N3 C2 N1 114.39(14)
O8 C8 O3' 123.09(16)
O8 C8 C9 126.94(16)
O3' C8 C9 109.98(14)
C5 C6 N1 123.02(15)
C5 C6 H6 118.5
N1 C6 H6 118.5
O4' C1' N1 107.14(13)
O4' C1' C2' 105.86(13)
N1 C1' C2' 115.30(14)
O4' C1' H1' 109.5
N1 C1' H1' 109.5
C2' C1' H1' 109.5
C14 C13 C12 114.00(15)
C14 C13 H13A 108.8
C12 C13 H13A 108.8
C14 C13 H13B 108.8
C12 C13 H13B 108.8
H13A C13 H13B 107.6
C6 C5 C4 118.20(15)
C6 C5 C7 123.09(15)
C4 C5 C7 118.48(15)
C15 C16 C17 112.42(15)
C15 C16 H16A 109.1
C17 C16 H16A 109.1
C15 C16 H16B 109.1
C17 C16 H16B 109.1
H16A C16 H16B 107.9
C13 C14 C15 112.44(14)
C13 C14 H14A 109.1
C15 C14 H14A 109.1
C13 C14 H14B 109.1
C15 C14 H14B 109.1
H14A C14 H14B 107.8
C3' C2' C1' 101.97(14)
C3' C2' H2'1 111.4
C1' C2' H2'1 111.4
C3' C2' H2'2 111.4
C1' C2' H2'2 111.4
H2'1 C2' H2'2 109.2
C9 C10 C11 110.36(14)
C9 C10 H10A 109.6
C11 C10 H10A 109.6
C9 C10 H10B 109.6
C11 C10 H10B 109.6
H10A C10 H10B 108.1
C11 C12 C13 111.84(15)
C11 C12 H12A 109.2
C13 C12 H12A 109.2
C11 C12 H12B 109.2
C13 C12 H12B 109.2
H12A C12 H12B 107.9
O3' C3' C2' 109.90(14)
O3' C3' C4' 105.22(13)
C2' C3' C4' 104.03(14)
O3' C3' H3' 112.4
C2' C3' H3' 112.4
C4' C3' H3' 112.4
C8 C9 C10 114.60(15)
C8 C9 H9A 108.6
C10 C9 H9A 108.6
C8 C9 H9B 108.6
C10 C9 H9B 108.6
H9A C9 H9B 107.6
C12 C11 C10 114.21(14)
C12 C11 H11A 108.7
C10 C11 H11A 108.7
C12 C11 H11B 108.7
C10 C11 H11B 108.7
H11A C11 H11B 107.6
C18 C17 C16 113.92(15)
C18 C17 H17A 108.8
C16 C17 H17A 108.8
C18 C17 H17B 108.8
C16 C17 H17B 108.8
H17A C17 H17B 107.7
C16 C15 C14 113.98(15)
C16 C15 H15A 108.8
C14 C15 H15A 108.8
C16 C15 H15B 108.8
C14 C15 H15B 108.8
H15A C15 H15B 107.7
C5 C7 H7A 109.5
C5 C7 H7B 109.5
H7A C7 H7B 109.5
C5 C7 H7C 109.5
H7A C7 H7C 109.5
H7B C7 H7C 109.5
O4' C4' C5' 109.84(14)
O4' C4' C3' 105.46(14)
C5' C4' C3' 114.41(14)
O4' C4' H4' 109.0
C5' C4' H4' 109.0
C3' C4' H4' 109.0
O5' C5' C4' 109.14(15)
O5' C5' H5'1 109.9
C4' C5' H5'1 109.9
O5' C5' H5'2 109.9
C4' C5' H5'2 109.9
H5'1 C5' H5'2 108.3
C17 C18 C19 112.44(16)
C17 C18 H18A 109.1
C19 C18 H18A 109.1
C17 C18 H18B 109.1
C19 C18 H18B 109.1
H18A C18 H18B 107.8
C18 C19 H19A 109.5
C18 C19 H19B 109.5
H19A C19 H19B 109.5
C18 C19 H19C 109.5
H19A C19 H19C 109.5
H19B C19 H19C 109.5

loop_
_geom_bond_atom_site_label_1
_geom_bond_atom_site_label_2
_geom_bond_distance
O4 C4 1.234(2)
O4' C1' 1.436(2)
O4' C4' 1.453(2)
O3' C8 1.355(2)
O3' C3' 1.458(2)
O2 C2 1.225(2)
O8 C8 1.208(2)
O5' C5' 1.430(2)
O5' H5' 0.8200
N3 C2 1.376(2)
N3 C4 1.389(2)
N3 H3 0.8600
N1 C2 1.387(2)
N1 C6 1.391(2)
N1 C1' 1.462(2)
C4 C5 1.453(2)
C8 C9 1.506(2)
C6 C5 1.338(2)
C6 H6 0.9300
C1' C2' 1.529(2)
C1' H1' 0.9800
C13 C14 1.526(2)
C13 C12 1.533(2)
C13 H13A 0.9700
C13 H13B 0.9700
C5 C7 1.503(2)
C16 C15 1.527(2)
C16 C17 1.533(2)
C16 H16A 0.9700
C16 H16B 0.9700
C14 C15 1.534(2)
C14 H14A 0.9700
C14 H14B 0.9700
C2' C3' 1.518(2)
C2' H2'1 0.9700
C2' H2'2 0.9700
C10 C9 1.521(2)
C10 C11 1.534(2)
C10 H10A 0.9700
C10 H10B 0.9700
C12 C11 1.524(3)
C12 H12A 0.9700
C12 H12B 0.9700
C3' C4' 1.521(3)
C3' H3' 0.9800
C9 H9A 0.9700
C9 H9B 0.9700
C11 H11A 0.9700
C11 H11B 0.9700
C17 C18 1.519(3)
C17 H17A 0.9700
C17 H17B 0.9700
C15 H15A 0.9700
C15 H15B 0.9700
C7 H7A 0.9600
C7 H7B 0.9600
C7 H7C 0.9600
C4' C5' 1.519(2)
C4' H4' 0.9800
C5' H5'1 0.9700
C5' H5'2 0.9700
C18 C19 1.529(3)
C18 H18A 0.9700
C18 H18B 0.9700
C19 H19A 0.9600
C19 H19B 0.9600
C19 H19C 0.9600
